data_7221529
loop_
_publ_author_name
'Thangavelu, Sonia G.'
'Pope, Simon J. A.'
'Cahill, Christopher L.'

_publ_section_title
;
 Synthetic, structural, and luminescence study of uranyl coordination
 polymers containing chelating terpyridine and trispyridyltriazine ligands
;
_journal_issue 32
_journal_name_full CrystEngComm
_journal_page_first 6236
_journal_paper_doi 10.1039/C5CE00984G
_journal_volume 17
_journal_year 2015
_chemical_formula_moiety 'C46 H26 Cl2 N6 O12 U2'
_chemical_formula_sum 'C46 H26 Cl2 N6 O12 U2'
_chemical_formula_weight 1401.69
_space_group_crystal_system monoclinic
_space_group_IT_number 14
_space_group_name_Hall '-P 2yn'
_space_group_name_H-M_alt 'P 1 21/n 1'
_symmetry_cell_setting monoclinic
_symmetry_Int_Tables_number 14
_symmetry_space_group_name_Hall '-P 2yn'
_symmetry_space_group_name_H-M 'P 1 21/n 1'
_atom_sites_solution_hydrogens geom
_audit_creation_method SHELXL-2013
_audit_update_record
;
2015-05-14 deposited with the CCDC.
2015-07-13 downloaded from the CCDC.
;
_cell_angle_alpha 90
_cell_angle_beta 95.6180(10)
_cell_angle_gamma 90
_cell_formula_units_Z 2
_cell_length_a 9.2926(3)
_cell_length_b 12.5893(5)
_cell_length_c 18.6970(7)
_cell_measurement_reflns_used 6069
_cell_measurement_temperature 298(2)
_cell_measurement_theta_max 30.13
_cell_measurement_theta_min 1.95
_cell_volume 2176.81(14)
_computing_cell_refinement 'SAINT, Bruker-AXS'
_computing_data_collection 'APEX, Bruker-AXS'
_computing_data_reduction 'SAINT, Bruker-AXS'
_computing_molecular_graphics 'SHELXL-2013 (Sheldrick, 2013)'
_computing_publication_material 'WINGX (Farrugia, 2013)'
_computing_structure_refinement 'SHELXL-2013 (Sheldrick, 2013)'
_computing_structure_solution 'SHELXS-2013 (Sheldrick, 2013)'
_diffrn_ambient_temperature 298(2)
_diffrn_measured_fraction_theta_full 0.999
_diffrn_measured_fraction_theta_max 0.944
_diffrn_measurement_device_type 'Bruker APEX CCD'
_diffrn_measurement_method 'omega and phi scans'
_diffrn_radiation_type MoK\a
_diffrn_radiation_wavelength 0.71073
_diffrn_reflns_av_R_equivalents 0.0300
_diffrn_reflns_av_unetI/netI 0.0231
_diffrn_reflns_Laue_measured_fraction_full 0.999
_diffrn_reflns_Laue_measured_fraction_max 0.944
_diffrn_reflns_limit_h_max 12
_diffrn_reflns_limit_h_min -12
_diffrn_reflns_limit_k_max 17
_diffrn_reflns_limit_k_min -17
_diffrn_reflns_limit_l_max 25
_diffrn_reflns_limit_l_min -24
_diffrn_reflns_number 39911
_diffrn_reflns_point_group_measured_fraction_full 0.999
_diffrn_reflns_point_group_measured_fraction_max 0.944
_diffrn_reflns_theta_full 25.000
_diffrn_reflns_theta_max 30.135
_diffrn_reflns_theta_min 1.953
_diffrn_source 'fine-focus sealed tube'
_diffrn_source_type 'Bruker APEX CCD'
_exptl_absorpt_coefficient_mu 7.627
_exptl_absorpt_correction_T_max 0.4664
_exptl_absorpt_correction_T_min 0.4280
_exptl_absorpt_correction_type multi-scan
_exptl_absorpt_process_details 'SADABS, G. Sheldrick (1999)'
_exptl_crystal_colour yellow
_exptl_crystal_density_diffrn 2.139
_exptl_crystal_density_meas ?
_exptl_crystal_description block
_exptl_crystal_F_000 1316
_exptl_crystal_size_max 0.134
_exptl_crystal_size_mid 0.121
_exptl_crystal_size_min 0.118
_refine_diff_density_max 0.868
_refine_diff_density_min -0.913
_refine_diff_density_rms 0.114
_refine_ls_extinction_method none
_refine_ls_goodness_of_fit_ref 1.083
_refine_ls_hydrogen_treatment constr
_refine_ls_matrix_type full
_refine_ls_number_parameters 311
_refine_ls_number_reflns 6069
_refine_ls_number_restraints 0
_refine_ls_restrained_S_all 1.083
_refine_ls_R_factor_all 0.0297
_refine_ls_R_factor_gt 0.0211
_refine_ls_shift/su_max 0.002
_refine_ls_shift/su_mean 0.000
_refine_ls_structure_factor_coef Fsqd
_refine_ls_weighting_details 'w=1/[\s^2^(Fo^2^)+(0.0143P)^2^+3.1429P] where P=(Fo^2^+2Fc^2^)/3'
_refine_ls_weighting_scheme calc
_refine_ls_wR_factor_gt 0.0405
_refine_ls_wR_factor_ref 0.0428
_reflns_Friedel_coverage 0.000
_reflns_number_gt 5233
_reflns_number_total 6069
_reflns_threshold_expression 'I > 2\s(I)'
_cod_data_source_file c5ce00984g2.cif
_cod_data_source_block compound2
_cod_depositor_comments
;
The following automatic conversions were performed:

'_exptl_crystal_density_meas' value 'not measured' was changed to '?'
- the value is perceived as not measured.

Automatic conversion script
Id: cif_fix_values 3271 2015-04-21 07:52:19Z andrius 

 Adding full bibliography for 7221528--7221534.cif.
;
_cod_original_sg_symbol_H-M 'P 21/n'
_cod_database_code 7221529
_shelx_space_group_comment
;
The symmetry employed for this shelxl refinement is uniquely defined
by the following loop, which should always be used as a source of
symmetry information in preference to the above space-group names.
They are only intended as comments.
;
_shelx_estimated_absorpt_t_min 0.428
_shelx_estimated_absorpt_t_max 0.466
_shelxl_version_number 2013-4

loop_
_space_group_symop_operation_xyz
'x, y, z'
'-x+1/2, y+1/2, -z+1/2'
'-x, -y, -z'
'x-1/2, -y-1/2, z-1/2'

loop_
_atom_site_label
_atom_site_type_symbol
_atom_site_fract_x
_atom_site_fract_y
_atom_site_fract_z
_atom_site_U_iso_or_equiv
_atom_site_adp_type
_atom_site_occupancy
_atom_site_site_symmetry_order
_atom_site_calc_flag
_atom_site_refinement_flags_posn
_atom_site_refinement_flags_adp
_atom_site_refinement_flags_occupancy
_atom_site_disorder_assembly
_atom_site_disorder_group
U1 U 0.34602(2) 0.86770(2) 0.40798(2) 0.01498(3) Uani 1 1 d . . . . .
O1 O 0.5226(2) 0.89007(15) 0.44949(10) 0.0210(4) Uani 1 1 d . . . . .
O2 O 0.1688(2) 0.85095(15) 0.36427(11) 0.0200(4) Uani 1 1 d . . . . .
O6 O 0.3315(2) 0.71685(15) 0.47362(11) 0.0210(4) Uani 1 1 d . . . . .
N2 N 0.2571(2) 1.06222(18) 0.41499(12) 0.0178(5) Uani 1 1 d . . . . .
O3 O 0.6504(3) 0.7372(2) 0.28952(13) 0.0431(7) Uani 1 1 d . . . . .
O5 O 0.1065(2) 0.65096(17) 0.46783(13) 0.0287(5) Uani 1 1 d . . . . .
C9 C 0.1737(3) 1.2167(2) 0.34845(18) 0.0286(7) Uani 1 1 d . . . . .
H9 H 0.1745 1.2583 0.3074 0.034 Uiso 1 1 calc R U . . .
O4 O 0.4353(2) 0.74882(15) 0.33193(10) 0.0203(4) Uani 1 1 d . . . . .
N1 N 0.2547(2) 0.92941(18) 0.52729(12) 0.0184(5) Uani 1 1 d . . . . .
N3 N 0.4072(2) 0.99403(19) 0.30692(13) 0.0198(5) Uani 1 1 d . . . . .
C10 C 0.2593(3) 1.1261(2) 0.35706(15) 0.0210(6) Uani 1 1 d . . . . .
C7 C 0.0883(3) 1.1816(2) 0.46225(17) 0.0251(6) Uani 1 1 d . . . . .
H7 H 0.0321 1.1996 0.4989 0.030 Uiso 1 1 calc R U . . .
C6 C 0.1750(3) 1.0907(2) 0.46755(15) 0.0202(6) Uani 1 1 d . . . . .
C23 C 0.2151(3) 0.4606(2) 0.53407(15) 0.0196(6) Uani 1 1 d . . . . .
H23 H 0.1267 0.4549 0.5063 0.024 Uiso 1 1 calc R U . . .
C5 C 0.1850(3) 1.0225(2) 0.53205(15) 0.0200(6) Uani 1 1 d . . . . .
C17 C 0.7353(3) 0.6225(2) 0.42203(15) 0.0219(6) Uani 1 1 d . . . . .
H17 H 0.7908 0.6839 0.4207 0.026 Uiso 1 1 calc R U . . .
C1 C 0.2764(3) 0.8696(2) 0.58703(15) 0.0240(6) Uani 1 1 d . . . . .
H1 H 0.3283 0.8067 0.5847 0.029 Uiso 1 1 calc R U . . .
C20 C 0.2370(3) 0.6455(2) 0.48666(15) 0.0208(6) Uani 1 1 d . . . . .
C11 C 0.3575(3) 1.0947(2) 0.30351(15) 0.0221(6) Uani 1 1 d . . . . .
C12 C 0.3970(3) 1.1660(3) 0.25152(17) 0.0299(7) Uani 1 1 d . . . . .
H12 H 0.3640 1.2358 0.2511 0.036 Uiso 1 1 calc R U . . .
C19 C 0.5228(3) 0.5242(3) 0.38377(16) 0.0255(6) Uani 1 1 d . . . . .
C15 C 0.4948(3) 0.9623(2) 0.25765(16) 0.0247(6) Uani 1 1 d . . . . .
H15 H 0.5303 0.8932 0.2600 0.030 Uiso 1 1 calc R U . . .
C22 C 0.2967(3) 0.5528(2) 0.53117(15) 0.0192(5) Uani 1 1 d . . . . .
C16 C 0.5623(3) 0.7068(2) 0.32921(16) 0.0251(6) Uani 1 1 d . . . . .
C4 C 0.1301(3) 1.0547(3) 0.59497(17) 0.0270(7) Uani 1 1 d . . . . .
H4 H 0.0804 1.1186 0.5966 0.032 Uiso 1 1 calc R U . . .
C13 C 0.4850(3) 1.1320(3) 0.20098(17) 0.0315(7) Uani 1 1 d . . . . .
H13 H 0.5111 1.1782 0.1656 0.038 Uiso 1 1 calc R U . . .
C8 C 0.0877(3) 1.2440(2) 0.40162(18) 0.0293(7) Uani 1 1 d . . . . .
H8 H 0.0296 1.3041 0.3966 0.035 Uiso 1 1 calc R U . . .
C14 C 0.5340(3) 1.0287(3) 0.20353(16) 0.0278(7) Uani 1 1 d . . . . .
H14 H 0.5924 1.0038 0.1695 0.033 Uiso 1 1 calc R U . . .
C18 C 0.6033(3) 0.6160(2) 0.37961(15) 0.0212(6) Uani 1 1 d . . . . .
C21 C 0.4301(3) 0.5597(2) 0.57194(17) 0.0247(6) Uani 1 1 d . . . . .
C3 C 0.1502(3) 0.9905(3) 0.65522(17) 0.0318(7) Uani 1 1 d . . . . .
H3 H 0.1131 1.0103 0.6977 0.038 Uiso 1 1 calc R U . . .
C2 C 0.2258(3) 0.8968(3) 0.65152(17) 0.0287(7) Uani 1 1 d . . . . .
H2 H 0.2423 0.8530 0.6915 0.034 Uiso 1 1 calc R U . . .
Cl1A Cl 0.36160(11) 0.50129(8) 0.33081(7) 0.0412(3) Uani 0.8001(17) 1 d . . P A 1
Cl1B Cl 0.5600(4) 0.6507(3) 0.5889(3) 0.0412(3) Uani 0.1999(17) 1 d . . P A 2

loop_
_atom_site_aniso_label
_atom_site_aniso_U_11
_atom_site_aniso_U_22
_atom_site_aniso_U_33
_atom_site_aniso_U_23
_atom_site_aniso_U_13
_atom_site_aniso_U_12
U1 0.01118(4) 0.01735(5) 0.01621(5) -0.00097(4) 0.00031(3) -0.00044(4)
O1 0.0148(9) 0.0257(11) 0.0221(10) 0.0000(8) -0.0004(8) -0.0024(8)
O2 0.0151(9) 0.0213(10) 0.0230(10) -0.0034(8) -0.0015(8) 0.0003(7)
O6 0.0183(9) 0.0216(10) 0.0236(10) 0.0032(8) 0.0043(8) -0.0017(8)
N2 0.0124(10) 0.0209(11) 0.0195(11) -0.0043(9) -0.0007(9) -0.0012(8)
O3 0.0414(14) 0.0515(16) 0.0405(14) 0.0219(12) 0.0243(12) 0.0241(12)
O5 0.0181(10) 0.0273(12) 0.0409(13) 0.0073(10) 0.0031(9) 0.0017(8)
C9 0.0273(16) 0.0258(16) 0.0318(17) 0.0030(13) -0.0020(13) 0.0040(12)
O4 0.0200(10) 0.0211(10) 0.0199(10) -0.0015(8) 0.0028(8) 0.0053(8)
N1 0.0145(10) 0.0220(12) 0.0187(11) -0.0028(9) 0.0016(9) -0.0040(9)
N3 0.0165(11) 0.0240(12) 0.0184(11) 0.0022(9) -0.0010(9) 0.0009(9)
C10 0.0179(12) 0.0214(14) 0.0229(13) -0.0015(11) -0.0029(10) 0.0007(11)
C7 0.0157(13) 0.0274(15) 0.0318(16) -0.0115(13) 0.0002(12) 0.0009(11)
C6 0.0109(11) 0.0243(14) 0.0250(14) -0.0079(12) -0.0006(10) -0.0034(10)
C23 0.0158(12) 0.0216(14) 0.0212(14) -0.0008(11) 0.0003(11) -0.0019(10)
C5 0.0106(12) 0.0278(15) 0.0211(14) -0.0057(11) -0.0004(10) -0.0052(10)
C17 0.0220(13) 0.0201(14) 0.0239(14) -0.0029(11) 0.0038(11) -0.0032(11)
C1 0.0195(13) 0.0292(15) 0.0229(14) -0.0009(12) 0.0008(11) -0.0062(12)
C20 0.0187(13) 0.0217(14) 0.0224(14) -0.0013(11) 0.0042(11) 0.0011(11)
C11 0.0196(13) 0.0245(14) 0.0209(14) 0.0010(11) -0.0035(11) 0.0013(11)
C12 0.0310(16) 0.0293(16) 0.0286(16) 0.0092(13) -0.0007(13) 0.0037(13)
C19 0.0145(13) 0.0354(17) 0.0255(15) -0.0041(13) -0.0030(11) -0.0002(12)
C15 0.0239(14) 0.0269(15) 0.0235(15) 0.0001(12) 0.0027(12) -0.0002(12)
C22 0.0169(13) 0.0183(13) 0.0230(14) -0.0014(11) 0.0056(11) 0.0009(10)
C16 0.0273(15) 0.0283(15) 0.0204(14) 0.0014(12) 0.0052(12) 0.0104(12)
C4 0.0164(14) 0.0339(17) 0.0315(16) -0.0097(14) 0.0060(12) -0.0044(12)
C13 0.0305(16) 0.0376(18) 0.0266(15) 0.0138(14) 0.0036(13) 0.0004(14)
C8 0.0231(15) 0.0250(15) 0.0384(18) -0.0052(13) -0.0047(13) 0.0061(12)
C14 0.0259(15) 0.0387(18) 0.0191(14) 0.0020(13) 0.0044(12) 0.0002(13)
C18 0.0211(13) 0.0250(15) 0.0180(13) 0.0000(11) 0.0047(11) 0.0065(11)
C21 0.0191(13) 0.0244(15) 0.0304(16) -0.0062(12) 0.0020(12) -0.0030(11)
C3 0.0264(16) 0.047(2) 0.0231(16) -0.0087(14) 0.0086(13) -0.0097(14)
C2 0.0243(15) 0.0398(18) 0.0221(15) 0.0004(13) 0.0031(12) -0.0096(13)
Cl1A 0.0299(5) 0.0294(5) 0.0582(7) 0.0097(5) -0.0262(5) -0.0053(4)
Cl1B 0.0299(5) 0.0294(5) 0.0582(7) 0.0097(5) -0.0262(5) -0.0053(4)

loop_
_atom_type_symbol
_atom_type_description
_atom_type_scat_dispersion_real
_atom_type_scat_dispersion_imag
_atom_type_scat_source
C C 0.0033 0.0016 'International Tables Vol C Tables 4.2.6.8 and 6.1.1.4'
H H 0.0000 0.0000 'International Tables Vol C Tables 4.2.6.8 and 6.1.1.4'
N N 0.0061 0.0033 'International Tables Vol C Tables 4.2.6.8 and 6.1.1.4'
O O 0.0106 0.0060 'International Tables Vol C Tables 4.2.6.8 and 6.1.1.4'
Cl Cl 0.1484 0.1585 'International Tables Vol C Tables 4.2.6.8 and 6.1.1.4'
U U -9.6767 9.6646 'International Tables Vol C Tables 4.2.6.8 and 6.1.1.4'

loop_
_geom_angle_atom_site_label_1
_geom_angle_atom_site_label_2
_geom_angle_atom_site_label_3
_geom_angle
_geom_angle_site_symmetry_1
_geom_angle_site_symmetry_3
O1 U1 O2 177.38(9) . .
O1 U1 O6 89.86(8) . .
O2 U1 O6 92.75(8) . .
O1 U1 O4 89.97(8) . .
O2 U1 O4 90.74(8) . .
O6 U1 O4 80.35(7) . .
O1 U1 N3 87.80(8) . .
O2 U1 N3 89.84(8) . .
O6 U1 N3 160.28(7) . .
O4 U1 N3 80.07(7) . .
O1 U1 N1 86.70(8) . .
O2 U1 N1 93.71(8) . .
O6 U1 N1 75.11(7) . .
O4 U1 N1 155.23(7) . .
N3 U1 N1 124.25(7) . .
O1 U1 N2 96.54(8) . .
O2 U1 N2 81.37(8) . .
O6 U1 N2 136.58(7) . .
O4 U1 N2 142.21(7) . .
N3 U1 N2 63.13(7) . .
N1 U1 N2 62.54(7) . .
C20 O6 U1 139.27(18) . .
C10 N2 C6 118.6(2) . .
C10 N2 U1 119.47(18) . .
C6 N2 U1 119.55(19) . .
C8 C9 C10 119.1(3) . .
C8 C9 H9 120.4 . .
C10 C9 H9 120.4 . .
C16 O4 U1 132.87(18) . .
C1 N1 C5 117.8(3) . .
C1 N1 U1 120.89(19) . .
C5 N1 U1 121.32(18) . .
C11 N3 C15 118.2(3) . .
C11 N3 U1 121.06(19) . .
C15 N3 U1 120.65(19) . .
N2 C10 C9 121.8(3) . .
N2 C10 C11 116.4(2) . .
C9 C10 C11 121.8(3) . .
C8 C7 C6 118.7(3) . .
C8 C7 H7 120.6 . .
C6 C7 H7 120.6 . .
N2 C6 C7 121.9(3) . .
N2 C6 C5 116.5(2) . .
C7 C6 C5 121.6(3) . .
C17 C23 C22 120.3(3) 3_666 .
C17 C23 H23 119.9 3_666 .
C22 C23 H23 119.9 . .
N1 C5 C4 121.9(3) . .
N1 C5 C6 116.4(2) . .
C4 C5 C6 121.6(3) . .
C23 C17 C18 121.1(3) 3_666 .
C23 C17 H17 119.4 3_666 .
C18 C17 H17 119.4 . .
N1 C1 C2 123.4(3) . .
N1 C1 H1 118.3 . .
C2 C1 H1 118.3 . .
O5 C20 O6 125.1(3) . .
O5 C20 C22 120.0(3) . .
O6 C20 C22 114.9(2) . .
N3 C11 C12 121.6(3) . .
N3 C11 C10 116.9(3) . .
C12 C11 C10 121.5(3) . .
C13 C12 C11 119.5(3) . .
C13 C12 H12 120.3 . .
C11 C12 H12 120.3 . .
C18 C19 C21 122.0(3) . 3_666
C18 C19 Cl1A 123.2(2) . .
C21 C19 Cl1A 114.7(2) 3_666 .
N3 C15 C14 122.6(3) . .
N3 C15 H15 118.7 . .
C14 C15 H15 118.7 . .
C21 C22 C23 119.4(3) . .
C21 C22 C20 120.9(3) . .
C23 C22 C20 119.7(2) . .
O3 C16 O4 124.3(3) . .
O3 C16 C18 118.4(3) . .
O4 C16 C18 117.3(3) . .
C3 C4 C5 119.2(3) . .
C3 C4 H4 120.4 . .
C5 C4 H4 120.4 . .
C14 C13 C12 119.1(3) . .
C14 C13 H13 120.5 . .
C12 C13 H13 120.5 . .
C7 C8 C9 119.7(3) . .
C7 C8 H8 120.2 . .
C9 C8 H8 120.2 . .
C13 C14 C15 119.0(3) . .
C13 C14 H14 120.5 . .
C15 C14 H14 120.5 . .
C19 C18 C17 117.8(3) . .
C19 C18 C16 124.4(3) . .
C17 C18 C16 117.7(3) . .
C19 C21 C22 119.4(3) 3_666 .
C19 C21 Cl1B 103.2(2) 3_666 .
C22 C21 Cl1B 137.3(3) . .
C2 C3 C4 119.2(3) . .
C2 C3 H3 120.4 . .
C4 C3 H3 120.4 . .
C3 C2 C1 118.4(3) . .
C3 C2 H2 120.8 . .
C1 C2 H2 120.8 . .

loop_
_geom_bond_atom_site_label_1
_geom_bond_atom_site_label_2
_geom_bond_distance
_geom_bond_site_symmetry_2
U1 O1 1.7678(18) .
U1 O2 1.7782(18) .
U1 O6 2.2722(19) .
U1 O4 2.2763(19) .
U1 N3 2.576(2) .
U1 N1 2.583(2) .
U1 N2 2.592(2) .
O6 C20 1.296(3) .
N2 C10 1.351(4) .
N2 C6 1.351(4) .
O3 C16 1.219(4) .
O5 C20 1.231(3) .
C9 C8 1.379(5) .
C9 C10 1.391(4) .
C9 H9 0.9300 .
O4 C16 1.299(3) .
N1 C1 1.345(4) .
N1 C5 1.347(4) .
N3 C11 1.349(4) .
N3 C15 1.348(4) .
C10 C11 1.473(4) .
C7 C8 1.379(5) .
C7 C6 1.397(4) .
C7 H7 0.9300 .
C6 C5 1.475(4) .
C23 C17 1.381(4) 3_666
C23 C22 1.390(4) .
C23 H23 0.9300 .
C5 C4 1.388(4) .
C17 C23 1.381(4) 3_666
C17 C18 1.396(4) .
C17 H17 0.9300 .
C1 C2 1.380(4) .
C1 H1 0.9300 .
C20 C22 1.508(4) .
C11 C12 1.398(4) .
C12 C13 1.377(5) .
C12 H12 0.9300 .
C19 C18 1.383(4) .
C19 C21 1.386(4) 3_666
C19 Cl1A 1.737(3) .
C15 C14 1.388(4) .
C15 H15 0.9300 .
C22 C21 1.393(4) .
C16 C18 1.506(4) .
C4 C3 1.384(5) .
C4 H4 0.9300 .
C13 C14 1.378(5) .
C13 H13 0.9300 .
C8 H8 0.9300 .
C14 H14 0.9300 .
C21 C19 1.386(4) 3_666
C21 Cl1B 1.671(5) .
C3 C2 1.378(5) .
C3 H3 0.9300 .
C2 H2 0.9300 .

loop_
_geom_torsion_atom_site_label_1
_geom_torsion_atom_site_label_2
_geom_torsion_atom_site_label_3
_geom_torsion_atom_site_label_4
_geom_torsion
_geom_torsion_site_symmetry_1
_geom_torsion_site_symmetry_4
C6 N2 C10 C9 -3.5(4) . .
U1 N2 C10 C9 159.1(2) . .
C6 N2 C10 C11 176.4(2) . .
U1 N2 C10 C11 -21.0(3) . .
C8 C9 C10 N2 2.1(4) . .
C8 C9 C10 C11 -177.8(3) . .
C10 N2 C6 C7 2.6(4) . .
U1 N2 C6 C7 -160.0(2) . .
C10 N2 C6 C5 -175.5(2) . .
U1 N2 C6 C5 21.9(3) . .
C8 C7 C6 N2 -0.3(4) . .
C8 C7 C6 C5 177.7(3) . .
C1 N1 C5 C4 -3.3(4) . .
U1 N1 C5 C4 177.28(19) . .
C1 N1 C5 C6 174.4(2) . .
U1 N1 C5 C6 -5.0(3) . .
N2 C6 C5 N1 -11.1(3) . .
C7 C6 C5 N1 170.8(2) . .
N2 C6 C5 C4 166.6(2) . .
C7 C6 C5 C4 -11.5(4) . .
C5 N1 C1 C2 2.9(4) . .
U1 N1 C1 C2 -177.7(2) . .
U1 O6 C20 O5 -8.9(5) . .
U1 O6 C20 C22 173.75(19) . .
C15 N3 C11 C12 -1.3(4) . .
U1 N3 C11 C12 176.1(2) . .
C15 N3 C11 C10 178.6(2) . .
U1 N3 C11 C10 -4.0(3) . .
N2 C10 C11 N3 16.4(4) . .
C9 C10 C11 N3 -163.7(3) . .
N2 C10 C11 C12 -163.7(3) . .
C9 C10 C11 C12 16.2(4) . .
N3 C11 C12 C13 2.1(4) . .
C10 C11 C12 C13 -177.8(3) . .
C11 N3 C15 C14 -0.7(4) . .
U1 N3 C15 C14 -178.1(2) . .
C17 C23 C22 C21 1.2(4) 3_666 .
C17 C23 C22 C20 -176.1(3) 3_666 .
O5 C20 C22 C21 -159.3(3) . .
O6 C20 C22 C21 18.1(4) . .
O5 C20 C22 C23 18.0(4) . .
O6 C20 C22 C23 -164.6(3) . .
U1 O4 C16 O3 -99.4(4) . .
U1 O4 C16 C18 79.5(3) . .
N1 C5 C4 C3 1.5(4) . .
C6 C5 C4 C3 -176.1(3) . .
C11 C12 C13 C14 -0.9(5) . .
C6 C7 C8 C9 -1.1(4) . .
C10 C9 C8 C7 0.2(4) . .
C12 C13 C14 C15 -0.9(5) . .
N3 C15 C14 C13 1.8(5) . .
C21 C19 C18 C17 -0.2(4) 3_666 .
Cl1A C19 C18 C17 -176.3(2) . .
C21 C19 C18 C16 176.0(3) 3_666 .
Cl1A C19 C18 C16 -0.1(4) . .
C23 C17 C18 C19 0.9(4) 3_666 .
C23 C17 C18 C16 -175.6(3) 3_666 .
O3 C16 C18 C19 -126.0(4) . .
O4 C16 C18 C19 55.1(4) . .
O3 C16 C18 C17 50.2(4) . .
O4 C16 C18 C17 -128.7(3) . .
C23 C22 C21 C19 -1.9(4) . 3_666
C20 C22 C21 C19 175.4(3) . 3_666
C23 C22 C21 Cl1B -176.9(4) . .
C20 C22 C21 Cl1B 0.3(6) . .
C5 C4 C3 C2 0.8(4) . .
C4 C3 C2 C1 -1.2(4) . .
N1 C1 C2 C3 -0.6(4) . .
